data_2106522
loop_
_publ_author_name
'Ishizawa, N.'
'Marumo, F.'
'Kawamura, T.'
'Kimura, M.'

_publ_section_title
;
 The crystal structure of Sr2 Nb2 O78, a compound with perovskite-type
 slabs
;
_journal_name_full 'Acta Crystallographica B (24,1968-38,1982)'
_journal_page_first 1912
_journal_page_last 1915
_journal_volume 31
_journal_year 1975
_chemical_formula_sum 'Nb2 O7 Sr2'
_chemical_name_systematic 'Sr2 (Nb2 O7)'
_space_group_IT_number 36
_symmetry_space_group_name_Hall 'C 2c -2'
_symmetry_space_group_name_H-M 'C m c 21'
_cell_angle_alpha 90
_cell_angle_beta 90
_cell_angle_gamma 90
_cell_formula_units_Z 4
_cell_length_a 3.933
_cell_length_b 26.726
_cell_length_c 5.683
_cell_volume 597.359
_citation_journal_id_ASTM ACBCAR
_cod_data_source_file Ishizawa_ACBCAR_1975_1957.cif
_cod_data_source_block Nb2O7Sr2
_cod_original_cell_volume 597.3593
_cod_database_code 2106522

loop_
_symmetry_equiv_pos_as_xyz
x,y,z
-x,-y,z+1/2
-x,y,z
x,-y,z+1/2
x+1/2,y+1/2,z
-x+1/2,-y+1/2,z+1/2
-x+1/2,y+1/2,z
x+1/2,-y+1/2,z+1/2

loop_
_atom_site_label
_atom_site_type_symbol
_atom_site_fract_x
_atom_site_fract_y
_atom_site_fract_z
_atom_site_occupancy
_atom_site_U_iso_or_equiv
Nb1 Nb+5 0.5 0.3381 0.5062 1 0.0
O6 O-2 0.5 0.408 0.336 1 0.0
O5 O-2 0.5 0.299 0.241 1 0.0
Nb2 Nb+5 0.5 0.5577 0.5348 1 0.0
O7 O-2 0 0.45 0.066 1 0.0
Sr2 Sr+2 0 0.4484 0.5377 1 0.0
Sr1 Sr+2 0 0.7059 0.4747 1 0.0
O1 O-2 0 0.007 0.287 1 0.0
O2 O-2 0 0.113 0.34 1 0.0
O3 O-2 0.5 0.15 0.048 1 0.0
O4 O-2 0 0.213 0.225 1 0.0
